data_9007501
loop_
_publ_author_name
'Zahrobsky, R. F.'
'Baur, W. H.'

_publ_section_title
;On the crystal chemistry of salt hydrates. V. The determination of the
 crystal structure of CuSO4*3H2O (bonattite) Locality: synthetic
;
_journal_name_full 'Acta Crystallographica, Section B'
_journal_page_first 508
_journal_page_last 513
_journal_paper_doi 10.1107/S0567740868002748
_journal_volume 24
_journal_year 1968
_chemical_compound_source Synthetic
_chemical_formula_sum 'Cu H6 O7 S'
_chemical_name_mineral Bonattite
_space_group_IT_number 9
_symmetry_space_group_name_Hall 'C -2yc'
_symmetry_space_group_name_H-M 'C 1 c 1'
_cell_angle_alpha 90
_cell_angle_beta 97.05
_cell_angle_gamma 90
_cell_formula_units_Z 4
_cell_length_a 5.592
_cell_length_b 13.029
_cell_length_c 7.341
_cell_volume 530.808
_database_code_amcsd 0009338
_exptl_crystal_density_diffrn 2.674
_cod_depositor_comments
;
  Z value inserted to be consistent with given formula
                               Miguel.
;
_cod_original_formula_sum 'Cu S O7 H6'
_cod_database_code 9007501

loop_
_space_group_symop_operation_xyz
x,y,z
1/2+x,1/2+y,z
x,-y,1/2+z
1/2+x,1/2-y,1/2+z

loop_
_atom_site_aniso_label
_atom_site_aniso_U_11
_atom_site_aniso_U_22
_atom_site_aniso_U_33
_atom_site_aniso_U_12
_atom_site_aniso_U_13
_atom_site_aniso_U_23
Cu 0.00822 0.00894 0.00557 -0.00212 0.00113 -0.00048
S 0.00658 0.00482 0.00581 -0.00062 0.00113 -0.00072
O1 0.02557 0.00697 0.00707 -0.00062 -0.00709 0.00822
O2 0.02381 0.01152 0.00772 0.00974 -0.00125 0.00707
O3 0.01773 0.02614 0.01885 0.01253 0.01039 0.00832
O4 0.01570 0.01436 0.02076 0.00491 0.01024 -0.00188
O5 0.01329 0.01342 0.01164 -0.00088 0.00227 0.00164
O6 0.01607 0.01135 0.00898 -0.00403 0.00696 -0.00010
O7 0.00949 0.02503 0.00834 0.00392 0.00315 -0.00048

loop_
_atom_site_label
_atom_site_fract_x
_atom_site_fract_y
_atom_site_fract_z
Cu 0.50000 0.36400 0.50000
S 0.26430 0.11150 0.41680
O1 0.16180 0.16390 0.24460
O2 0.83190 0.30570 0.05050
O3 0.47880 0.05360 0.38050
O4 0.08660 0.95620 0.98250
O5 0.33600 0.37250 0.24620
O6 0.69400 0.09110 0.08090
O7 0.78400 0.30410 0.41030
H1 0.42800 0.39700 0.15100
H2 0.17400 0.35500 0.19200
H3 0.63500 0.09300 0.20000
H4 0.60400 0.04000 0.00300
H5 0.93000 0.27600 0.47600
H6 0.79500 0.30400 0.28000

loop_
_cod_related_entry_id
_cod_related_entry_database
_cod_related_entry_code
1 AMCSD 0009338
